data_4321415
loop_
_publ_author_name
'F. Albert Cotton'
'Chun Lin'
'Carlos A. Murillo'

_publ_section_title
;
 A Reliable Method of Preparation of Diiridium Paddlewheel Complexes:
 Structures of the First Compounds with Ir25+ Cores
;
_journal_name_full 'Inorganic Chemistry'
_journal_page_first 4574
_journal_page_last 4578
_journal_paper_doi 10.1021/ic000527c
_journal_volume 39
_journal_year 2000
_chemical_formula_sum 'C53 H62 Ir2 N4 O4'
_chemical_formula_weight 1203.47
_chemical_name_systematic
; 
 ? 
;
_space_group_IT_number 14
_symmetry_cell_setting monoclinic
_symmetry_space_group_name_Hall '-P 2ybc'
_symmetry_space_group_name_H-M 'P 1 21/c 1'
_atom_sites_solution_hydrogens geom
_atom_sites_solution_primary direct
_atom_sites_solution_secondary difmap
_audit_creation_method SHELXL
_cell_angle_alpha 90.00
_cell_angle_beta 90.16(2)
_cell_angle_gamma 90.00
_cell_formula_units_Z 4
_cell_length_a 9.195(3)
_cell_length_b 27.420(3)
_cell_length_c 18.306(5)
_cell_measurement_reflns_used 25
_cell_measurement_temperature 173(2)
_cell_measurement_theta_max 16.53
_cell_measurement_theta_min 14.07
_cell_volume 4615(2)
_computing_cell_refinement 'CAD4 V5 (Nonius, 1989)'
_computing_data_collection 'CAD4 V5 (Nonius, 1989)'
_computing_data_reduction 'XCAD4 (Harms, 1993)'
_computing_molecular_graphics 'XP (Siemens, 1990)'
_computing_publication_material 'SHELXL-93 (Sheldrick, 1993)'
_computing_structure_refinement 'SHELXL-93 (Sheldrick, 1993)'
_computing_structure_solution 'SHELXS-86 (Sheldrick, 1990)'
_diffrn_ambient_temperature 173(2)
_diffrn_measurement_device 'Nonius CAD4'
_diffrn_measurement_method 'Omega-theta scans'
_diffrn_radiation_monochromator graphite
_diffrn_radiation_source 'fine-focus sealed tube'
_diffrn_radiation_type MoK\a
_diffrn_radiation_wavelength 0.71073
_diffrn_reflns_av_R_equivalents 0.0327
_diffrn_reflns_av_sigmaI/netI 0.0500
_diffrn_reflns_limit_h_max 9
_diffrn_reflns_limit_h_min 0
_diffrn_reflns_limit_k_max 29
_diffrn_reflns_limit_k_min 0
_diffrn_reflns_limit_l_max 19
_diffrn_reflns_limit_l_min -19
_diffrn_reflns_number 6432
_diffrn_reflns_theta_max 22.50
_diffrn_reflns_theta_min 2.21
_diffrn_standards_decay_% 0
_diffrn_standards_interval_time 0
_diffrn_standards_number 3
_exptl_absorpt_coefficient_mu 5.812
_exptl_absorpt_correction_T_max 0.959
_exptl_absorpt_correction_T_min 0.632
_exptl_absorpt_correction_type psi-scan
_exptl_crystal_colour 'dark red'
_exptl_crystal_density_diffrn 1.732
_exptl_crystal_density_meas ?
_exptl_crystal_density_method none
_exptl_crystal_description tablet
_exptl_crystal_F_000 2376
_exptl_crystal_size_max 0.35
_exptl_crystal_size_mid 0.20
_exptl_crystal_size_min 0.10
_refine_diff_density_max 1.126
_refine_diff_density_min -0.782
_refine_diff_density_rms 0.128
_refine_ls_extinction_method none
_refine_ls_goodness_of_fit_all 1.054
_refine_ls_goodness_of_fit_obs 1.093
_refine_ls_hydrogen_treatment noref
_refine_ls_matrix_type full
_refine_ls_number_parameters 533
_refine_ls_number_reflns 5992
_refine_ls_number_restraints 0
_refine_ls_restrained_S_all 1.055
_refine_ls_restrained_S_obs 1.093
_refine_ls_R_factor_all 0.0510
_refine_ls_R_factor_obs 0.0296
_refine_ls_shift/esd_max 0.002
_refine_ls_shift/esd_mean 0.000
_refine_ls_structure_factor_coef Fsqd
_refine_ls_weighting_details 'w=1/[\s^2^(Fo^2^)+(0.0338P)^2^+10.8443P] where P=(Fo^2^+2Fc^2^)/3'
_refine_ls_weighting_scheme calc
_refine_ls_wR_factor_all 0.0773
_refine_ls_wR_factor_obs 0.0716
_reflns_number_observed 4893
_reflns_number_total 5993
_reflns_observed_criterion >2sigma(I)
_cod_data_source_file ic000527c_3.cif
_cod_data_source_block cmpd_3
_cod_depositor_comments
;
The following automatic conversions were performed:

'_exptl_absorpt_correction_type' value 'psiscan' changed to
'psi-scan' according to the built-in table from CIF Core dictionary
named 'cif_core.dic' version 2.4.1 from 2010-06-29.

Automatic conversion script
Id: cif_fix_values 1646 2011-03-28 12:23:43Z adriana 

The following automatic conversions were performed:

'_exptl_crystal_density_meas' value 'none' was changed to '?' - the
value is perceived as not measured.

Automatic conversion script
Id: cif_fix_values 3008 2015-01-20 13:52:24Z robertas 

The following automatic conversions were performed:

'_refine_ls_weighting_scheme' value 'calc
w=1/[\s^2^(Fo^2^)+(0.0338P)^2^+10.8443P] where P=(Fo^2^+2Fc^2^)/3'
was changed to 'calc'. New tag '_refine_ls_weighting_details' was
created. The value of the new tag was set to
'w=1/[\s^2^(Fo^2^)+(0.0338P)^2^+10.8443P] where P=(Fo^2^+2Fc^2^)/3'.

Automatic conversion script
Id: cif_fix_values 3143 2015-03-26 13:38:13Z robertas 
;
_cod_original_cell_volume 4615.4(20)
_cod_database_code 4321415

loop_
_symmetry_equiv_pos_as_xyz
'x, y, z'
'-x, y+1/2, -z+1/2'
'-x, -y, -z'
'x, -y-1/2, z-1/2'

loop_
_atom_site_aniso_label
_atom_site_aniso_U_11
_atom_site_aniso_U_22
_atom_site_aniso_U_33
_atom_site_aniso_U_23
_atom_site_aniso_U_13
_atom_site_aniso_U_12
Ir2 0.0187(2) 0.0194(2) 0.0207(2) 0.00142(12) -0.00069(12) -0.00369(12)
Ir1 0.0139(2) 0.0192(2) 0.0282(2) -0.00684(12) 0.00282(12) -0.00233(12)
N1 0.017(3) 0.012(3) 0.027(3) -0.006(2) 0.004(3) 0.001(2)
N2 0.012(3) 0.016(3) 0.027(3) 0.008(3) 0.001(3) -0.002(2)
N4 0.027(4) 0.016(3) 0.020(3) 0.001(3) 0.000(3) -0.002(3)
N3 0.018(3) 0.017(3) 0.027(3) -0.004(3) -0.003(3) -0.002(3)
O2 0.028(3) 0.039(3) 0.040(3) -0.010(3) 0.007(3) 0.008(3)
O1 0.062(4) 0.019(3) 0.061(4) 0.008(3) -0.016(3) -0.013(3)
O4 0.077(5) 0.019(3) 0.062(4) -0.005(3) 0.000(4) -0.013(3)
O3 0.088(5) 0.052(4) 0.046(4) 0.027(3) -0.014(4) -0.008(4)
C11 0.021(4) 0.020(4) 0.026(4) 0.001(3) 0.007(3) -0.001(3)
C2 0.018(4) 0.017(4) 0.021(4) -0.004(3) 0.003(3) -0.006(3)
C44 0.053(6) 0.014(4) 0.034(5) -0.005(3) -0.009(4) -0.007(4)
C41 0.030(4) 0.022(4) 0.020(4) 0.000(3) -0.003(3) -0.001(3)
C26 0.019(4) 0.019(4) 0.031(4) 0.000(3) 0.005(3) 0.004(3)
C25 0.022(4) 0.023(4) 0.028(4) 0.000(3) 0.007(3) -0.004(3)
C22 0.024(4) 0.022(4) 0.029(4) -0.001(3) 0.002(3) 0.000(3)
C1 0.018(4) 0.022(4) 0.023(4) 0.001(3) 0.004(3) -0.010(3)
C14 0.030(5) 0.029(4) 0.027(4) 0.000(4) 0.006(4) -0.001(4)
C23 0.023(4) 0.021(4) 0.034(5) -0.007(3) -0.009(4) 0.003(3)
C12 0.018(4) 0.018(4) 0.029(4) -0.001(3) -0.001(3) -0.004(3)
C13 0.030(5) 0.023(4) 0.038(5) 0.001(4) -0.003(4) -0.006(3)
C21 0.009(4) 0.016(4) 0.031(4) -0.003(3) 0.001(3) -0.001(3)
C42 0.041(5) 0.021(4) 0.030(4) -0.002(3) 0.009(4) -0.007(4)
C45 0.034(5) 0.025(5) 0.058(6) 0.000(4) 0.004(4) -0.016(4)
C43 0.047(5) 0.024(4) 0.033(5) -0.008(4) 0.005(4) 0.005(4)
C36 0.026(4) 0.022(4) 0.028(4) 0.000(3) -0.003(3) -0.007(3)
C31 0.019(4) 0.020(4) 0.025(4) -0.007(3) -0.010(3) -0.001(3)
C24 0.025(4) 0.023(4) 0.030(4) -0.015(4) 0.001(3) 0.003(3)
C66 0.037(5) 0.046(5) 0.022(4) -0.007(4) -0.005(4) -0.003(4)
C68 0.017(4) 0.032(4) 0.032(4) 0.004(3) -0.011(3) -0.008(3)
C46 0.030(5) 0.028(5) 0.042(5) 0.003(4) 0.003(4) -0.006(4)
C67 0.022(4) 0.033(4) 0.029(4) -0.004(4) -0.008(3) -0.003(4)
C35 0.037(5) 0.038(5) 0.032(5) 0.001(4) -0.005(4) -0.013(4)
C64 0.026(4) 0.031(4) 0.021(4) 0.011(3) -0.001(3) -0.011(3)
C15 0.030(5) 0.027(4) 0.037(5) 0.008(4) -0.005(4) 0.001(4)
C32 0.033(5) 0.031(4) 0.033(5) -0.004(4) -0.002(4) -0.001(4)
C63 0.037(5) 0.020(4) 0.037(5) 0.006(4) -0.004(4) -0.002(4)
C65 0.037(5) 0.042(5) 0.032(5) 0.006(4) 0.007(4) -0.007(4)
C62 0.047(5) 0.036(5) 0.032(5) 0.010(4) -0.012(4) 0.002(4)
C16 0.019(4) 0.024(4) 0.042(5) -0.003(4) -0.006(3) -0.004(3)
C61 0.038(5) 0.041(5) 0.032(5) 0.007(4) -0.013(4) 0.004(4)
C17 0.075(7) 0.020(4) 0.062(6) 0.014(4) -0.007(5) -0.002(4)
C57 0.014(4) 0.028(4) 0.040(5) -0.009(4) 0.004(3) -0.006(3)
C56 0.015(4) 0.032(4) 0.045(5) -0.008(4) 0.003(4) -0.008(3)
C52 0.037(5) 0.018(4) 0.039(5) -0.014(4) 0.013(4) -0.007(4)
C53 0.012(4) 0.034(4) 0.030(4) -0.018(4) 0.004(3) -0.005(3)
C54 0.034(5) 0.047(5) 0.026(4) -0.003(4) 0.006(4) -0.006(4)
C55 0.031(5) 0.039(5) 0.047(5) 0.007(4) 0.011(4) -0.003(4)
C33 0.042(5) 0.024(4) 0.048(6) 0.009(4) -0.017(4) 0.004(4)
C51 0.025(4) 0.031(4) 0.042(5) -0.008(4) 0.005(4) 0.005(4)
C34 0.050(6) 0.043(5) 0.033(5) 0.011(4) -0.017(4) -0.010(5)
C58 0.019(4) 0.035(5) 0.049(5) -0.009(4) 0.002(4) -0.001(4)
C27 0.034(5) 0.052(6) 0.041(5) -0.015(4) 0.015(4) -0.001(4)
C47 0.094(8) 0.027(5) 0.060(6) -0.014(5) -0.008(6) 0.002(5)
C37 0.147(12) 0.071(8) 0.034(6) 0.022(6) -0.004(7) -0.008(8)

loop_
_atom_site_label
_atom_site_type_symbol
_atom_site_fract_x
_atom_site_fract_y
_atom_site_fract_z
_atom_site_U_iso_or_equiv
_atom_site_thermal_displace_type
_atom_site_occupancy
_atom_site_calc_flag
_atom_site_refinement_flags
_atom_site_disorder_group
Ir2 Ir 0.19390(3) 0.701938(9) 0.584043(15) 0.01960(10) Uani 1 d . .
Ir1 Ir 0.42225(3) 0.614368(10) 0.61307(2) 0.02043(10) Uani 1 d . .
N1 N 0.2231(6) 0.5825(2) 0.6394(3) 0.0186(13) Uani 1 d . .
N2 N 0.0976(6) 0.6556(2) 0.6646(3) 0.0182(13) Uani 1 d . .
N4 N 0.3287(6) 0.7301(2) 0.6660(3) 0.0212(14) Uani 1 d . .
N3 N 0.4022(6) 0.6547(2) 0.7118(3) 0.0207(13) Uani 1 d . .
O2 O -0.3405(6) 0.7291(2) 0.8452(3) 0.0356(13) Uani 1 d . .
O1 O 0.0873(7) 0.3838(2) 0.6508(3) 0.047(2) Uani 1 d . .
O4 O 0.4052(7) 0.9283(2) 0.7305(3) 0.053(2) Uani 1 d . .
O3 O 0.4415(8) 0.5513(2) 0.9732(3) 0.062(2) Uani 1 d . .
C11 C 0.1956(7) 0.5307(2) 0.6397(4) 0.022(2) Uani 1 d . .
C2 C 0.3825(7) 0.7023(2) 0.7178(4) 0.019(2) Uani 1 d . .
H2A H 0.4090(7) 0.7173(2) 0.7627(4) 0.022 Uiso 1 calc R .
C44 C 0.3780(9) 0.8798(3) 0.7162(4) 0.034(2) Uani 1 d . .
C41 C 0.3420(8) 0.7812(3) 0.6811(4) 0.024(2) Uani 1 d . .
C26 C -0.0404(7) 0.6517(2) 0.7780(4) 0.023(2) Uani 1 d . .
H26A H 0.0155(7) 0.6242(2) 0.7923(4) 0.028 Uiso 1 calc R .
C25 C -0.1512(7) 0.6678(3) 0.8232(4) 0.024(2) Uani 1 d . .
H25A H -0.1739(7) 0.6505(3) 0.8666(4) 0.029 Uiso 1 calc R .
C22 C -0.0853(8) 0.7171(3) 0.6954(4) 0.025(2) Uani 1 d . .
H22A H -0.0624(8) 0.7347(3) 0.6522(4) 0.030 Uiso 1 calc R .
C1 C 0.1137(7) 0.6077(2) 0.6664(4) 0.021(2) Uani 1 d . .
H1A H 0.0386(7) 0.5896(2) 0.6894(4) 0.025 Uiso 1 calc R .
C14 C 0.1313(8) 0.4324(3) 0.6490(4) 0.029(2) Uani 1 d . .
C23 C -0.1929(8) 0.7337(3) 0.7405(4) 0.026(2) Uani 1 d . .
H23A H -0.2442(8) 0.7626(3) 0.7277(4) 0.031 Uiso 1 calc R .
C12 C 0.0838(7) 0.5112(2) 0.5990(4) 0.022(2) Uani 1 d . .
H12A H 0.0285(7) 0.5317(2) 0.5677(4) 0.026 Uiso 1 calc R .
C13 C 0.0508(8) 0.4617(3) 0.6032(4) 0.030(2) Uani 1 d . .
H13A H -0.0261(8) 0.4483(3) 0.5748(4) 0.036 Uiso 1 calc R .
C21 C -0.0088(7) 0.6746(2) 0.7125(4) 0.019(2) Uani 1 d . .
C42 C 0.2361(9) 0.8061(3) 0.7175(4) 0.031(2) Uani 1 d . .
H42A H 0.1491(9) 0.7896(3) 0.7306(4) 0.037 Uiso 1 calc R .
C45 C 0.4833(9) 0.8552(3) 0.6781(5) 0.039(2) Uani 1 d . .
H45A H 0.5688(9) 0.8720(3) 0.6635(5) 0.047 Uiso 1 calc R .
C43 C 0.2528(9) 0.8554(3) 0.7361(4) 0.035(2) Uani 1 d . .
H43A H 0.1785(9) 0.8719(3) 0.7623(4) 0.042 Uiso 1 calc R .
C36 C 0.3192(8) 0.6412(2) 0.8367(4) 0.025(2) Uani 1 d . .
H36A H 0.2502(8) 0.6667(2) 0.8308(4) 0.030 Uiso 1 calc R .
C31 C 0.4110(7) 0.6291(2) 0.7791(4) 0.022(2) Uani 1 d . .
C24 C -0.2288(8) 0.7094(3) 0.8044(4) 0.026(2) Uani 1 d . .
C66 C 0.1797(9) 0.6800(3) 0.4192(4) 0.035(2) Uani 1 d . .
H66A H 0.1017(9) 0.6949(3) 0.3893(4) 0.042 Uiso 1 calc R .
H66B H 0.2161(9) 0.6510(3) 0.3926(4) 0.042 Uiso 1 calc R .
C68 C 0.0007(8) 0.6885(3) 0.5239(4) 0.027(2) Uani 1 d . .
H68A H -0.0703(8) 0.6668(3) 0.5493(4) 0.033 Uiso 1 calc R .
C46 C 0.4676(9) 0.8068(3) 0.6608(4) 0.033(2) Uani 1 d . .
H46A H 0.5425(9) 0.7905(3) 0.6348(4) 0.040 Uiso 1 calc R .
C67 C 0.1163(8) 0.6637(3) 0.4913(4) 0.028(2) Uani 1 d . .
H67A H 0.1128(8) 0.6275(3) 0.4977(4) 0.034 Uiso 1 calc R .
C35 C 0.3272(9) 0.6164(3) 0.9023(4) 0.036(2) Uani 1 d . .
H35A H 0.2656(9) 0.6253(3) 0.9417(4) 0.043 Uiso 1 calc R .
C64 C 0.3044(8) 0.7414(3) 0.5020(4) 0.026(2) Uani 1 d . .
H64A H 0.4003(8) 0.7551(3) 0.5177(4) 0.031 Uiso 1 calc R .
C15 C 0.2432(8) 0.4508(3) 0.6898(4) 0.031(2) Uani 1 d . .
H15A H 0.2982(8) 0.4302(3) 0.7211(4) 0.037 Uiso 1 calc R .
C32 C 0.5077(8) 0.5904(3) 0.7878(4) 0.033(2) Uani 1 d . .
H32A H 0.5688(8) 0.5808(3) 0.7486(4) 0.039 Uiso 1 calc R .
C63 C 0.1823(8) 0.7684(3) 0.5263(4) 0.031(2) Uani 1 d . .
H63A H 0.2075(8) 0.7977(3) 0.5562(4) 0.038 Uiso 1 calc R .
C65 C 0.3058(9) 0.7172(3) 0.4282(4) 0.037(2) Uani 1 d . .
H65A H 0.3998(9) 0.7002(3) 0.4215(4) 0.044 Uiso 1 calc R .
H65B H 0.2975(9) 0.7425(3) 0.3897(4) 0.044 Uiso 1 calc R .
C62 C 0.0465(9) 0.7746(3) 0.4793(4) 0.038(2) Uani 1 d . .
H62A H 0.0030(9) 0.8069(3) 0.4890(4) 0.046 Uiso 1 calc R .
H62B H 0.0743(9) 0.7735(3) 0.4271(4) 0.046 Uiso 1 calc R .
C16 C 0.2753(8) 0.5005(3) 0.6845(4) 0.028(2) Uani 1 d . .
H16A H 0.3534(8) 0.5136(3) 0.7123(4) 0.034 Uiso 1 calc R .
C61 C -0.0658(9) 0.7354(3) 0.4939(4) 0.037(2) Uani 1 d . .
H61A H -0.1183(9) 0.7280(3) 0.4479(4) 0.045 Uiso 1 calc R .
H61B H -0.1376(9) 0.7480(3) 0.5294(4) 0.045 Uiso 1 calc R .
C17 C 0.1714(11) 0.3515(3) 0.6935(5) 0.052(3) Uani 1 d . .
H17A H 0.1300(11) 0.3186(3) 0.6904(5) 0.079 Uiso 1 calc R .
H17B H 0.1711(11) 0.3624(3) 0.7445(5) 0.079 Uiso 1 calc R .
H17C H 0.2715(11) 0.3510(3) 0.6753(5) 0.079 Uiso 1 calc R .
C57 C 0.6474(7) 0.6291(3) 0.6219(4) 0.027(2) Uani 1 d . .
H57A H 0.6746(7) 0.6488(3) 0.6657(4) 0.033 Uiso 1 calc R .
C56 C 0.5901(8) 0.6567(3) 0.5639(4) 0.031(2) Uani 1 d . .
H56A H 0.5837(8) 0.6925(3) 0.5739(4) 0.037 Uiso 1 calc R .
C52 C 0.5026(8) 0.5511(3) 0.5612(4) 0.031(2) Uani 1 d . .
H52A H 0.4499(8) 0.5206(3) 0.5749(4) 0.038 Uiso 1 calc R .
C53 C 0.4274(7) 0.5803(3) 0.5093(4) 0.026(2) Uani 1 d . .
H53A H 0.3321(7) 0.5666(3) 0.4926(4) 0.031 Uiso 1 calc R .
C54 C 0.5091(9) 0.6082(3) 0.4519(4) 0.036(2) Uani 1 d . .
H54A H 0.4389(9) 0.6267(3) 0.4215(4) 0.043 Uiso 1 calc R .
H54B H 0.5604(9) 0.5849(3) 0.4197(4) 0.043 Uiso 1 calc R .
C55 C 0.6198(9) 0.6437(3) 0.4845(4) 0.039(2) Uani 1 d . .
H55A H 0.7180(9) 0.6291(3) 0.4810(4) 0.047 Uiso 1 calc R .
H55B H 0.6197(9) 0.6741(3) 0.4552(4) 0.047 Uiso 1 calc R .
C33 C 0.5139(9) 0.5662(3) 0.8537(5) 0.038(2) Uani 1 d . .
H33A H 0.5814(9) 0.5402(3) 0.8595(5) 0.046 Uiso 1 calc R .
C51 C 0.6673(8) 0.5461(3) 0.5622(4) 0.033(2) Uani 1 d . .
H51A H 0.7050(8) 0.5496(3) 0.5118(4) 0.039 Uiso 1 calc R .
H51B H 0.6938(8) 0.5131(3) 0.5799(4) 0.039 Uiso 1 calc R .
C34 C 0.4266(10) 0.5781(3) 0.9105(5) 0.042(2) Uani 1 d . .
C58 C 0.7381(8) 0.5845(3) 0.6114(5) 0.034(2) Uani 1 d . .
H58A H 0.7581(8) 0.5697(3) 0.6597(5) 0.041 Uiso 1 calc R .
H58B H 0.8325(8) 0.5942(3) 0.5899(5) 0.041 Uiso 1 calc R .
C27 C -0.3775(9) 0.7030(3) 0.9096(5) 0.042(2) Uani 1 d . .
H27A H -0.4573(9) 0.7198(3) 0.9345(5) 0.064 Uiso 1 calc R .
H27B H -0.2927(9) 0.7015(3) 0.9420(5) 0.064 Uiso 1 calc R .
H27C H -0.4080(9) 0.6699(3) 0.8965(5) 0.064 Uiso 1 calc R .
C47 C 0.3171(12) 0.9520(3) 0.7824(5) 0.060(3) Uani 1 d . .
H47A H 0.3479(12) 0.9861(3) 0.7872(5) 0.090 Uiso 1 calc R .
H47B H 0.3266(12) 0.9355(3) 0.8297(5) 0.090 Uiso 1 calc R .
H47C H 0.2154(12) 0.9509(3) 0.7663(5) 0.090 Uiso 1 calc R .
C37 C 0.3545(15) 0.5640(4) 1.0340(5) 0.084(4) Uani 1 d . .
H37A H 0.3761(15) 0.5420(4) 1.0748(5) 0.126 Uiso 1 calc R .
H37B H 0.2515(15) 0.5612(4) 1.0207(5) 0.126 Uiso 1 calc R .
H37C H 0.3755(15) 0.5977(4) 1.0485(5) 0.126 Uiso 1 calc R .
C1S C 0.0809(19) 0.4700(6) 0.8802(9) 0.117(5) Uiso 1 d . .
C2S C -0.0080(18) 0.4284(6) 0.8721(8) 0.119(5) Uiso 1 d . .
H2SA H -0.1019(18) 0.4314(6) 0.8508(8) 0.142 Uiso 1 calc R .
C3S C 0.0428(22) 0.3823(7) 0.8957(10) 0.152(7) Uiso 1 d . .
H3SA H -0.0149(22) 0.3545(7) 0.8846(10) 0.183 Uiso 1 calc R .
C4S C 0.1718(24) 0.3751(8) 0.9341(12) 0.161(8) Uiso 1 d . .
H4SA H 0.2084(24) 0.3439(8) 0.9470(12) 0.193 Uiso 1 calc R .
C6S C 0.2018(24) 0.4587(8) 0.9197(11) 0.164(8) Uiso 1 d . .
H6SA H 0.2702(24) 0.4843(8) 0.9269(11) 0.197 Uiso 1 calc R .
C7S C 0.0223(20) 0.5163(7) 0.8501(10) 0.161(7) Uiso 1 d . .
H7SA H -0.0691(20) 0.5097(7) 0.8243(10) 0.241 Uiso 1 calc R .
H7SB H 0.0928(20) 0.5303(7) 0.8160(10) 0.241 Uiso 1 calc R .
H7SC H 0.0046(20) 0.5392(7) 0.8901(10) 0.241 Uiso 1 calc R .
C5S C 0.2354(25) 0.4151(8) 0.9500(12) 0.169(8) Uiso 1 d . .
H5SA H 0.3113(25) 0.4141(8) 0.9853(12) 0.202 Uiso 1 calc R .

loop_
_atom_type_symbol
_atom_type_description
_atom_type_scat_dispersion_real
_atom_type_scat_dispersion_imag
_atom_type_scat_source
C C 0.0033 0.0016 'International Tables Vol C Tables 4.2.6.8 and 6.1.1.4'
H H 0.0000 0.0000 'International Tables Vol C Tables 4.2.6.8 and 6.1.1.4'
N N 0.0061 0.0033 'International Tables Vol C Tables 4.2.6.8 and 6.1.1.4'
O O 0.0106 0.0060 'International Tables Vol C Tables 4.2.6.8 and 6.1.1.4'
Ir Ir -1.4442 7.9887 'International Tables Vol C Tables 4.2.6.8 and 6.1.1.4'

loop_
_geom_angle_atom_site_label_1
_geom_angle_atom_site_label_2
_geom_angle_atom_site_label_3
_geom_angle
_geom_angle_site_symmetry_1
_geom_angle_site_symmetry_3
_geom_angle_publ_flag
N4 Ir2 C63 94.0(3) . . y
N4 Ir2 C64 92.0(3) . . y
C63 Ir2 C64 39.2(3) . . ?
N4 Ir2 C67 162.9(3) . . y
C63 Ir2 C67 90.5(3) . . ?
C64 Ir2 C67 81.1(3) . . ?
N4 Ir2 C68 158.6(3) . . y
C63 Ir2 C68 81.3(3) . . ?
C64 Ir2 C68 97.1(3) . . ?
C67 Ir2 C68 38.5(3) . . ?
N4 Ir2 N2 88.3(2) . . y
C63 Ir2 N2 146.9(3) . . y
C64 Ir2 N2 173.8(2) . . y
C67 Ir2 N2 96.9(3) . . y
C68 Ir2 N2 84.7(2) . . y
N4 Ir2 Ir1 76.9(2) . . y
C63 Ir2 Ir1 139.1(2) . . y
C64 Ir2 Ir1 100.6(2) . . y
C67 Ir2 Ir1 88.9(2) . . y
C68 Ir2 Ir1 119.9(2) . . y
N2 Ir2 Ir1 73.48(14) . . y
N1 Ir1 C52 93.9(2) . . y
N1 Ir1 C57 157.1(3) . . y
C52 Ir1 C57 81.2(3) . . ?
N1 Ir1 C53 92.5(2) . . y
C52 Ir1 C53 39.2(3) . . ?
C57 Ir1 C53 97.4(3) . . ?
N1 Ir1 N3 86.7(2) . . y
C52 Ir1 N3 147.2(3) . . y
C57 Ir1 N3 85.6(2) . . y
C53 Ir1 N3 173.5(2) . . y
N1 Ir1 C56 164.2(3) . . y
C52 Ir1 C56 90.1(3) . . ?
C57 Ir1 C56 38.6(3) . . ?
C53 Ir1 C56 81.0(3) . . ?
N3 Ir1 C56 98.1(3) . . y
N1 Ir1 Ir2 77.27(14) . . y
C52 Ir1 Ir2 139.8(2) . . y
C57 Ir1 Ir2 120.4(2) . . y
C53 Ir1 Ir2 101.3(2) . . y
N3 Ir1 Ir2 72.26(15) . . y
C56 Ir1 Ir2 89.8(2) . . y
C1 N1 C11 112.4(6) . . ?
C1 N1 Ir1 122.5(4) . . y
C11 N1 Ir1 124.6(4) . . y
C1 N2 C21 115.3(5) . . ?
C1 N2 Ir2 124.1(5) . . y
C21 N2 Ir2 119.8(4) . . y
C2 N4 C41 113.3(6) . . ?
C2 N4 Ir2 121.7(4) . . y
C41 N4 Ir2 123.4(4) . . y
C2 N3 C31 115.0(6) . . ?
C2 N3 Ir1 126.6(5) . . y
C31 N3 Ir1 118.4(4) . . y
C24 O2 C27 115.6(6) . . ?
C14 O1 C17 117.1(6) . . ?
C44 O4 C47 118.0(7) . . ?
C34 O3 C37 118.1(8) . . ?
C16 C11 C12 119.0(6) . . ?
C16 C11 N1 120.1(6) . . ?
C12 C11 N1 120.7(6) . . ?
N4 C2 N3 124.3(6) . . ?
C45 C44 O4 116.4(7) . . ?
C45 C44 C43 119.0(7) . . ?
O4 C44 C43 124.6(8) . . ?
C42 C41 C46 117.9(7) . . ?
C42 C41 N4 121.5(7) . . ?
C46 C41 N4 120.5(7) . . ?
C21 C26 C25 122.0(6) . . ?
C26 C25 C24 119.4(7) . . ?
C23 C22 C21 120.5(7) . . ?
N1 C1 N2 126.7(6) . . ?
C15 C14 C13 121.5(7) . . ?
C15 C14 O1 123.9(7) . . ?
C13 C14 O1 114.6(7) . . ?
C22 C23 C24 121.5(7) . . ?
C11 C12 C13 120.7(7) . . ?
C14 C13 C12 119.0(7) . . ?
C26 C21 C22 117.7(6) . . ?
C26 C21 N2 121.1(6) . . ?
C22 C21 N2 121.1(6) . . ?
C41 C42 C43 121.5(8) . . ?
C44 C45 C46 121.3(8) . . ?
C44 C43 C42 119.6(8) . . ?
C35 C36 C31 120.7(7) . . ?
C36 C31 C32 118.9(7) . . ?
C36 C31 N3 120.4(6) . . ?
C32 C31 N3 120.7(6) . . ?
O2 C24 C23 116.6(6) . . ?
O2 C24 C25 124.7(7) . . ?
C23 C24 C25 118.7(6) . . ?
C67 C66 C65 113.0(6) . . ?
C67 C68 C61 124.1(7) . . ?
C67 C68 Ir2 70.7(4) . . ?
C61 C68 Ir2 112.0(5) . . ?
C45 C46 C41 120.6(8) . . ?
C68 C67 C66 121.7(7) . . ?
C68 C67 Ir2 70.9(4) . . ?
C66 C67 Ir2 115.1(5) . . ?
C36 C35 C34 119.7(8) . . ?
C63 C64 C65 121.4(7) . . ?
C63 C64 Ir2 70.2(4) . . ?
C65 C64 Ir2 114.7(5) . . ?
C14 C15 C16 118.7(7) . . ?
C33 C32 C31 119.4(7) . . ?
C64 C63 C62 121.9(7) . . ?
C64 C63 Ir2 70.5(4) . . ?
C62 C63 Ir2 114.8(5) . . ?
C64 C65 C66 112.1(6) . . ?
C61 C62 C63 112.3(6) . . ?
C11 C16 C15 121.1(7) . . ?
C62 C61 C68 112.9(7) . . ?
C56 C57 C58 123.6(7) . . ?
C56 C57 Ir1 71.4(4) . . ?
C58 C57 Ir1 112.4(5) . . ?
C57 C56 C55 121.9(7) . . ?
C57 C56 Ir1 70.0(4) . . ?
C55 C56 Ir1 114.1(5) . . ?
C53 C52 C51 122.9(7) . . ?
C53 C52 Ir1 70.6(4) . . ?
C51 C52 Ir1 114.8(5) . . ?
C52 C53 C54 120.7(7) . . ?
C52 C53 Ir1 70.2(4) . . ?
C54 C53 Ir1 114.5(5) . . ?
C53 C54 C55 112.7(6) . . ?
C56 C55 C54 113.6(6) . . ?
C34 C33 C32 122.1(8) . . ?
C52 C51 C58 111.5(6) . . ?
C33 C34 O3 117.1(8) . . ?
C33 C34 C35 119.1(7) . . ?
O3 C34 C35 123.8(8) . . ?
C57 C58 C51 113.7(6) . . ?
C6S C1S C2S 110.2(18) . . ?
C6S C1S C7S 133.4(19) . . ?
C2S C1S C7S 116.3(16) . . ?
C1S C2S C3S 120.0(17) . . ?
C4S C3S C2S 124.1(20) . . ?
C5S C4S C3S 112.6(23) . . ?
C5S C6S C1S 127.1(23) . . ?
C4S C5S C6S 124.2(25) . . ?

loop_
_geom_bond_atom_site_label_1
_geom_bond_atom_site_label_2
_geom_bond_distance
_geom_bond_site_symmetry_2
_geom_bond_publ_flag
Ir2 N4 2.091(6) . y
Ir2 C63 2.110(7) . y
Ir2 C64 2.113(7) . y
Ir2 C67 2.117(7) . y
Ir2 C68 2.120(7) . y
Ir2 N2 2.140(5) . y
Ir2 Ir1 3.2327(6) . y
Ir1 N1 2.087(6) . y
Ir1 C52 2.112(7) . y
Ir1 C57 2.114(7) . y
Ir1 C53 2.117(7) . y
Ir1 N3 2.128(6) . y
Ir1 C56 2.132(7) . y
N1 C1 1.318(9) . ?
N1 C11 1.443(8) . ?
N2 C1 1.322(8) . ?
N2 C21 1.415(8) . ?
N4 C2 1.313(9) . ?
N4 C41 1.434(9) . ?
N3 C2 1.321(8) . ?
N3 C31 1.421(9) . ?
O2 C24 1.381(9) . ?
O2 C27 1.420(9) . ?
O1 C14 1.393(9) . ?
O1 C17 1.412(10) . ?
O4 C44 1.378(9) . ?
O4 C47 1.408(11) . ?
O3 C34 1.369(9) . ?
O3 C37 1.416(13) . ?
C11 C16 1.374(10) . ?
C11 C12 1.376(10) . ?
C44 C45 1.371(11) . ?
C44 C43 1.382(11) . ?
C41 C42 1.364(10) . ?
C41 C46 1.403(10) . ?
C26 C21 1.385(9) . ?
C26 C25 1.387(9) . ?
C25 C24 1.389(10) . ?
C22 C23 1.368(10) . ?
C22 C21 1.397(9) . ?
C14 C15 1.366(10) . ?
C14 C13 1.375(10) . ?
C23 C24 1.388(10) . ?
C12 C13 1.393(10) . ?
C42 C43 1.404(10) . ?
C45 C46 1.372(11) . ?
C36 C35 1.382(10) . ?
C36 C31 1.393(10) . ?
C31 C32 1.394(10) . ?
C66 C67 1.511(10) . ?
C66 C65 1.554(11) . ?
C68 C67 1.396(10) . ?
C68 C61 1.527(10) . ?
C35 C34 1.399(12) . ?
C64 C63 1.417(10) . ?
C64 C65 1.506(10) . ?
C15 C16 1.398(10) . ?
C32 C33 1.378(11) . ?
C63 C62 1.524(11) . ?
C62 C61 1.514(11) . ?
C57 C56 1.404(11) . ?
C57 C58 1.493(10) . ?
C56 C55 1.521(11) . ?
C52 C53 1.420(11) . ?
C52 C51 1.521(10) . ?
C53 C54 1.503(10) . ?
C54 C55 1.529(11) . ?
C33 C34 1.356(12) . ?
C51 C58 1.530(10) . ?
C1S C6S 1.36(2) . ?
C1S C2S 1.41(2) . ?
C1S C7S 1.48(2) . ?
C2S C3S 1.41(2) . ?
C3S C4S 1.39(2) . ?
C4S C5S 1.28(3) . ?
C6S C5S 1.35(2) . ?
